data_7026531
loop_
_publ_author_name
'Jayarathne, Upul'
'Chandrasekaran, Perumalreddy'
'Jacobsen, Heiko'
'Mague, Joel T.'
'Donahue, James P.'

_publ_section_title
;
 A tungsten-mediated closed cycle of reactivity for the reduction of CO(2)
 to CO.
;
_journal_issue 40
_journal_name_full 'Dalton transactions (Cambridge, England : 2003)'
_journal_page_first 9662
_journal_page_last 9671
_journal_paper_doi 10.1039/c0dt00489h
_journal_volume 39
_journal_year 2010
_chemical_formula_moiety 'C26 H26 Cl4 P2 W, C20 H30 Co'
_chemical_formula_sum 'C46 H56 Cl4 Co P2 W'
_chemical_formula_weight 1055.43
_chemical_name_systematic
;
Bis(\h^5^-pentamethylcyclopentadienyl)cobalt(III)
tetrachlorobis(methydiphenylphosphine)tungstate(III)

;
_space_group_IT_number 14
_symmetry_cell_setting monoclinic
_symmetry_space_group_name_Hall '-P 2yn'
_symmetry_space_group_name_H-M 'P 1 21/n 1'
_atom_sites_solution_hydrogens geom
_atom_sites_solution_primary direct
_atom_sites_solution_secondary difmap
_audit_creation_method SHELXL-97
_cell_angle_alpha 90.00
_cell_angle_beta 93.333(2)
_cell_angle_gamma 90.00
_cell_formula_units_Z 2
_cell_length_a 9.5995(15)
_cell_length_b 11.0472(18)
_cell_length_c 21.228(3)
_cell_measurement_reflns_used 9819
_cell_measurement_temperature 100(2)
_cell_measurement_theta_max 28.71
_cell_measurement_theta_min 2.28
_cell_volume 2247.4(6)
_computing_cell_refinement 'Bruker SAINT (Bruker-AXS 2009a)'
_computing_data_collection 'Bruker APEX2 (Bruker-AXS, 2009)'
_computing_data_reduction 'Bruker SAINT (Bruker-AXS 2009a)'
_computing_molecular_graphics 'Bruker SHELXTL(Bruker-AXS 2008)'
_computing_publication_material 'Bruker SHELXTL(Bruker-AXS 2008)'
_computing_structure_refinement 'SHELXL (Sheldrick, 2008)'
_computing_structure_solution 'SHELXS (Sheldrick, 2008)'
_diffrn_ambient_temperature 100(2)
_diffrn_measured_fraction_theta_full 0.994
_diffrn_measured_fraction_theta_max 0.994
_diffrn_measurement_device_type 'Bruker Smart APEX CCD'
_diffrn_measurement_method '\f and \w scans'
_diffrn_radiation_monochromator graphite
_diffrn_radiation_source 'fine-focus sealed tube'
_diffrn_radiation_type MoK\a
_diffrn_radiation_wavelength 0.71073
_diffrn_reflns_av_R_equivalents 0.0361
_diffrn_reflns_av_sigmaI/netI 0.0222
_diffrn_reflns_limit_h_max 12
_diffrn_reflns_limit_h_min -12
_diffrn_reflns_limit_k_max 14
_diffrn_reflns_limit_k_min -14
_diffrn_reflns_limit_l_max 28
_diffrn_reflns_limit_l_min -28
_diffrn_reflns_number 39415
_diffrn_reflns_theta_full 28.72
_diffrn_reflns_theta_max 28.72
_diffrn_reflns_theta_min 2.08
_exptl_absorpt_coefficient_mu 3.267
_exptl_absorpt_correction_T_max 0.7917
_exptl_absorpt_correction_T_min 0.6483
_exptl_absorpt_correction_type multi-scan
_exptl_absorpt_process_details 'SADABS (Sheldrick, 2008a)'
_exptl_crystal_colour Orange
_exptl_crystal_density_diffrn 1.560
_exptl_crystal_density_method 'not measured'
_exptl_crystal_description Column
_exptl_crystal_F_000 1062
_exptl_crystal_size_max 0.19
_exptl_crystal_size_mid 0.08
_exptl_crystal_size_min 0.08
_refine_diff_density_max 0.844
_refine_diff_density_min -0.403
_refine_diff_density_rms 0.077
_refine_ls_extinction_method none
_refine_ls_goodness_of_fit_ref 1.033
_refine_ls_hydrogen_treatment constr
_refine_ls_matrix_type full
_refine_ls_number_parameters 253
_refine_ls_number_reflns 5776
_refine_ls_number_restraints 0
_refine_ls_restrained_S_all 1.033
_refine_ls_R_factor_all 0.0253
_refine_ls_R_factor_gt 0.0196
_refine_ls_shift/su_max 0.002
_refine_ls_shift/su_mean 0.000
_refine_ls_structure_factor_coef Fsqd
_refine_ls_weighting_details 'calc w=1/[\s^2^(Fo^2^)+(0.0179P)^2^+1.6725P] where P=(Fo^2^+2Fc^2^)/3'
_refine_ls_weighting_scheme calc
_refine_ls_wR_factor_gt 0.0442
_refine_ls_wR_factor_ref 0.0470
_reflns_number_gt 5022
_reflns_number_total 5776
_reflns_threshold_expression >2sigma(I)
_cod_data_source_file c0dt00489h.txt
_cod_data_source_block jpd341_0m
_cod_depositor_comments
;
The following automatic conversions were performed:

'_symmetry_cell_setting' value 'Monoclinic' changed to 'monoclinic'
according to /home/saulius/struct/CIF-dictionaries/cif_core.dic
dictionary named 'cif_core.dic' version 2.4.2 from 2011-04-26.

Automatic conversion script
Id: cif_fix_values 1891 2012-01-12 08:04:46Z andrius 
;
_cod_original_cell_volume 2247.3(6)
_cod_original_sg_symbol_H-M P2(1)/n
_cod_database_code 7026531

loop_
_symmetry_equiv_pos_as_xyz
'x, y, z'
'-x+1/2, y+1/2, -z+1/2'
'-x, -y, -z'
'x-1/2, -y-1/2, z-1/2'

loop_
_atom_site_label
_atom_site_type_symbol
_atom_site_fract_x
_atom_site_fract_y
_atom_site_fract_z
_atom_site_U_iso_or_equiv
_atom_site_adp_type
_atom_site_occupancy
_atom_site_symmetry_multiplicity
_atom_site_calc_flag
_atom_site_refinement_flags
W1 W 1.0000 1.0000 0.0000 0.01439(4) Uani 1 2 d S
Cl1 Cl 1.22622(5) 1.01221(4) 0.05784(2) 0.02108(9) Uani 1 1 d .
Cl2 Cl 0.97670(5) 1.21637(4) 0.00888(2) 0.02170(10) Uani 1 1 d .
P1 P 0.89017(5) 0.95810(4) 0.10329(2) 0.01591(9) Uani 1 1 d .
C1 C 0.9801(2) 0.84521(18) 0.15423(9) 0.0203(4) Uani 1 1 d .
C2 C 1.0736(2) 0.8764(2) 0.20431(10) 0.0278(5) Uani 1 1 d .
H2 H 1.0905 0.9593 0.2139 0.033 Uiso 1 1 calc R
C3 C 1.1422(2) 0.7872(2) 0.24031(11) 0.0361(6) Uani 1 1 d .
H3 H 1.2048 0.8096 0.2746 0.043 Uiso 1 1 calc R
C4 C 1.1201(3) 0.6657(2) 0.22671(12) 0.0388(6) Uani 1 1 d .
H4 H 1.1677 0.6051 0.2514 0.047 Uiso 1 1 calc R
C5 C 1.0286(3) 0.6334(2) 0.17715(11) 0.0356(5) Uani 1 1 d .
H5 H 1.0129 0.5503 0.1676 0.043 Uiso 1 1 calc R
C6 C 0.9590(2) 0.72247(19) 0.14097(10) 0.0265(4) Uani 1 1 d .
H6 H 0.8964 0.6994 0.1068 0.032 Uiso 1 1 calc R
C7 C 0.8717(2) 1.08861(17) 0.15479(9) 0.0179(4) Uani 1 1 d .
C8 C 0.9855(2) 1.16736(19) 0.16407(10) 0.0243(4) Uani 1 1 d .
H8 H 1.0705 1.1501 0.1451 0.029 Uiso 1 1 calc R
C9 C 0.9745(2) 1.27065(19) 0.20090(10) 0.0274(4) Uani 1 1 d .
H9 H 1.0528 1.3225 0.2080 0.033 Uiso 1 1 calc R
C10 C 0.8497(2) 1.29815(19) 0.22721(9) 0.0261(4) Uani 1 1 d .
H10 H 0.8420 1.3697 0.2516 0.031 Uiso 1 1 calc R
C11 C 0.7362(2) 1.22144(18) 0.21799(9) 0.0235(4) Uani 1 1 d .
H11 H 0.6507 1.2403 0.2362 0.028 Uiso 1 1 calc R
C12 C 0.7471(2) 1.11653(17) 0.18207(9) 0.0196(4) Uani 1 1 d .
H12 H 0.6692 1.0638 0.1762 0.024 Uiso 1 1 calc R
C13 C 0.7155(2) 0.89506(18) 0.09138(10) 0.0215(4) Uani 1 1 d .
H13A H 0.6833 0.8672 0.1319 0.032 Uiso 1 1 calc R
H13B H 0.7172 0.8267 0.0620 0.032 Uiso 1 1 calc R
H13C H 0.6518 0.9574 0.0738 0.032 Uiso 1 1 calc R
Co1 Co 0.5000 0.5000 0.0000 0.01351(7) Uani 1 2 d S
C14 C 0.48927(19) 0.65101(17) 0.05679(9) 0.0186(4) Uani 1 1 d .
C15 C 0.5996(2) 0.57222(16) 0.07931(9) 0.0181(4) Uani 1 1 d .
C16 C 0.6946(2) 0.55784(17) 0.03039(10) 0.0204(4) Uani 1 1 d .
C17 C 0.6424(2) 0.62803(17) -0.02270(9) 0.0215(4) Uani 1 1 d .
C18 C 0.5164(2) 0.68506(17) -0.00618(9) 0.0208(4) Uani 1 1 d .
C19 C 0.3714(2) 0.6951(2) 0.09375(11) 0.0313(5) Uani 1 1 d .
H19A H 0.3451 0.6319 0.1232 0.047 Uiso 1 1 calc R
H19B H 0.2912 0.7146 0.0648 0.047 Uiso 1 1 calc R
H19C H 0.4007 0.7678 0.1174 0.047 Uiso 1 1 calc R
C20 C 0.6150(3) 0.5191(2) 0.14430(11) 0.0322(5) Uani 1 1 d .
H20A H 0.6660 0.5759 0.1726 0.048 Uiso 1 1 calc R
H20B H 0.6667 0.4428 0.1430 0.048 Uiso 1 1 calc R
H20C H 0.5224 0.5040 0.1598 0.048 Uiso 1 1 calc R
C21 C 0.8262(2) 0.4848(2) 0.03355(14) 0.0358(6) Uani 1 1 d .
H21A H 0.8331 0.4399 -0.0060 0.054 Uiso 1 1 calc R
H21B H 0.8250 0.4277 0.0689 0.054 Uiso 1 1 calc R
H21C H 0.9067 0.5389 0.0398 0.054 Uiso 1 1 calc R
C22 C 0.7109(3) 0.6430(2) -0.08352(11) 0.0386(6) Uani 1 1 d .
H22A H 0.7713 0.7146 -0.0811 0.058 Uiso 1 1 calc R
H22B H 0.6394 0.6532 -0.1180 0.058 Uiso 1 1 calc R
H22C H 0.7670 0.5711 -0.0915 0.058 Uiso 1 1 calc R
C23 C 0.4311(3) 0.77227(19) -0.04696(12) 0.0352(5) Uani 1 1 d .
H23A H 0.4715 0.8535 -0.0426 0.053 Uiso 1 1 calc R
H23B H 0.3351 0.7736 -0.0337 0.053 Uiso 1 1 calc R
H23C H 0.4313 0.7465 -0.0911 0.053 Uiso 1 1 calc R

loop_
_atom_site_aniso_label
_atom_site_aniso_U_11
_atom_site_aniso_U_22
_atom_site_aniso_U_33
_atom_site_aniso_U_23
_atom_site_aniso_U_13
_atom_site_aniso_U_12
W1 0.01512(5) 0.01103(5) 0.01736(5) -0.00107(4) 0.00388(4) 0.00090(4)
Cl1 0.0175(2) 0.0212(2) 0.0244(2) -0.00111(18) 0.00058(18) 0.00093(17)
Cl2 0.0248(2) 0.0122(2) 0.0282(2) -0.00189(17) 0.00331(19) 0.00236(17)
P1 0.0165(2) 0.0139(2) 0.0177(2) -0.00124(18) 0.00341(18) -0.00108(17)
C1 0.0184(9) 0.0230(10) 0.0200(9) 0.0026(7) 0.0058(8) 0.0024(7)
C2 0.0211(10) 0.0360(12) 0.0264(11) 0.0011(9) 0.0031(9) -0.0016(9)
C3 0.0205(10) 0.0589(17) 0.0287(12) 0.0073(11) -0.0005(9) 0.0057(10)
C4 0.0339(13) 0.0479(15) 0.0354(13) 0.0155(11) 0.0082(11) 0.0203(11)
C5 0.0426(14) 0.0279(12) 0.0373(13) 0.0088(10) 0.0114(11) 0.0114(10)
C6 0.0331(11) 0.0225(10) 0.0244(10) 0.0024(8) 0.0053(9) 0.0045(9)
C7 0.0197(9) 0.0158(9) 0.0183(9) -0.0018(7) 0.0032(7) 0.0007(7)
C8 0.0212(10) 0.0248(10) 0.0273(10) -0.0053(8) 0.0047(8) -0.0016(8)
C9 0.0284(11) 0.0233(10) 0.0300(11) -0.0076(9) -0.0007(9) -0.0044(8)
C10 0.0375(12) 0.0217(10) 0.0189(9) -0.0047(8) 0.0002(9) 0.0069(9)
C11 0.0280(10) 0.0250(10) 0.0179(9) 0.0003(8) 0.0057(8) 0.0102(8)
C12 0.0205(9) 0.0213(9) 0.0171(9) 0.0032(7) 0.0024(8) 0.0027(7)
C13 0.0197(9) 0.0201(10) 0.0248(10) 0.0004(8) 0.0031(8) -0.0040(7)
Co1 0.01321(15) 0.01080(15) 0.01640(16) -0.00077(13) -0.00021(13) -0.00026(12)
C14 0.0177(9) 0.0148(9) 0.0229(9) -0.0042(7) -0.0006(8) -0.0008(7)
C15 0.0198(9) 0.0131(8) 0.0208(9) -0.0016(7) -0.0034(7) -0.0019(7)
C16 0.0150(8) 0.0143(9) 0.0316(11) -0.0069(8) -0.0005(8) -0.0014(7)
C17 0.0240(10) 0.0178(9) 0.0231(10) -0.0038(7) 0.0047(8) -0.0090(7)
C18 0.0241(10) 0.0103(8) 0.0271(10) -0.0005(7) -0.0061(8) -0.0034(7)
C19 0.0226(10) 0.0302(12) 0.0415(13) -0.0175(10) 0.0065(10) -0.0010(9)
C20 0.0437(14) 0.0296(12) 0.0220(10) 0.0032(9) -0.0088(10) -0.0093(10)
C21 0.0168(10) 0.0264(12) 0.0635(17) -0.0164(11) -0.0045(11) 0.0029(8)
C22 0.0459(14) 0.0418(14) 0.0296(12) -0.0090(10) 0.0153(11) -0.0240(11)
C23 0.0452(14) 0.0163(10) 0.0416(13) 0.0063(9) -0.0177(11) -0.0010(9)

loop_
_atom_type_symbol
_atom_type_description
_atom_type_scat_dispersion_real
_atom_type_scat_dispersion_imag
_atom_type_scat_source
C C 0.0033 0.0016 'International Tables Vol C Tables 4.2.6.8 and 6.1.1.4'
H H 0.0000 0.0000 'International Tables Vol C Tables 4.2.6.8 and 6.1.1.4'
P P 0.1023 0.0942 'International Tables Vol C Tables 4.2.6.8 and 6.1.1.4'
Cl Cl 0.1484 0.1585 'International Tables Vol C Tables 4.2.6.8 and 6.1.1.4'
W W -0.8490 6.8722 'International Tables Vol C Tables 4.2.6.8 and 6.1.1.4'
Co Co 0.3494 0.9721 'International Tables Vol C Tables 4.2.6.8 and 6.1.1.4'

loop_
_geom_angle_atom_site_label_1
_geom_angle_atom_site_label_2
_geom_angle_atom_site_label_3
_geom_angle
_geom_angle_site_symmetry_1
_geom_angle_site_symmetry_3
Cl2 W1 Cl2 180.0 . 3_775
Cl2 W1 Cl1 90.587(16) . 3_775
Cl2 W1 Cl1 89.413(16) 3_775 3_775
Cl2 W1 Cl1 89.413(16) . .
Cl2 W1 Cl1 90.587(16) 3_775 .
Cl1 W1 Cl1 180.0 3_775 .
Cl2 W1 P1 93.925(16) . .
Cl2 W1 P1 86.073(16) 3_775 .
Cl1 W1 P1 91.288(19) 3_775 .
Cl1 W1 P1 88.713(19) . .
Cl2 W1 P1 86.074(16) . 3_775
Cl2 W1 P1 93.928(16) 3_775 3_775
Cl1 W1 P1 88.712(19) 3_775 3_775
Cl1 W1 P1 91.287(19) . 3_775
P1 W1 P1 179.999(10) . 3_775
C13 P1 C7 105.35(9) . .
C13 P1 C1 102.71(9) . .
C7 P1 C1 104.07(9) . .
C13 P1 W1 112.12(7) . .
C7 P1 W1 115.77(6) . .
C1 P1 W1 115.46(6) . .
C2 C1 C6 118.21(19) . .
C2 C1 P1 122.80(16) . .
C6 C1 P1 118.94(16) . .
C3 C2 C1 120.5(2) . .
C3 C2 H2 119.8 . .
C1 C2 H2 119.8 . .
C4 C3 C2 120.7(2) . .
C4 C3 H3 119.7 . .
C2 C3 H3 119.7 . .
C5 C4 C3 119.5(2) . .
C5 C4 H4 120.2 . .
C3 C4 H4 120.2 . .
C4 C5 C6 120.1(2) . .
C4 C5 H5 120.0 . .
C6 C5 H5 120.0 . .
C5 C6 C1 121.0(2) . .
C5 C6 H6 119.5 . .
C1 C6 H6 119.5 . .
C12 C7 C8 119.02(18) . .
C12 C7 P1 122.68(15) . .
C8 C7 P1 118.20(14) . .
C9 C8 C7 120.27(19) . .
C9 C8 H8 119.9 . .
C7 C8 H8 119.9 . .
C10 C9 C8 120.2(2) . .
C10 C9 H9 119.9 . .
C8 C9 H9 119.9 . .
C9 C10 C11 120.05(19) . .
C9 C10 H10 120.0 . .
C11 C10 H10 120.0 . .
C10 C11 C12 120.13(18) . .
C10 C11 H11 119.9 . .
C12 C11 H11 119.9 . .
C7 C12 C11 120.33(19) . .
C7 C12 H12 119.8 . .
C11 C12 H12 119.8 . .
P1 C13 H13A 109.5 . .
P1 C13 H13B 109.5 . .
H13A C13 H13B 109.5 . .
P1 C13 H13C 109.5 . .
H13A C13 H13C 109.5 . .
H13B C13 H13C 109.5 . .
C16 Co1 C16 180.0 . 3_665
C16 Co1 C17 138.92(8) . 3_665
C16 Co1 C17 41.08(8) 3_665 3_665
C16 Co1 C17 41.08(8) . .
C16 Co1 C17 138.92(8) 3_665 .
C17 Co1 C17 180.0 3_665 .
C16 Co1 C15 40.93(8) . .
C16 Co1 C15 139.07(8) 3_665 .
C17 Co1 C15 111.24(8) 3_665 .
C17 Co1 C15 68.76(8) . .
C16 Co1 C15 139.07(8) . 3_665
C16 Co1 C15 40.93(8) 3_665 3_665
C17 Co1 C15 68.76(8) 3_665 3_665
C17 Co1 C15 111.24(8) . 3_665
C15 Co1 C15 180.00(9) . 3_665
C16 Co1 C18 68.71(8) . .
C16 Co1 C18 111.29(8) 3_665 .
C17 Co1 C18 139.30(8) 3_665 .
C17 Co1 C18 40.70(8) . .
C15 Co1 C18 68.36(7) . .
C15 Co1 C18 111.64(7) 3_665 .
C16 Co1 C18 111.29(8) . 3_665
C16 Co1 C18 68.71(8) 3_665 3_665
C17 Co1 C18 40.70(8) 3_665 3_665
C17 Co1 C18 139.30(8) . 3_665
C15 Co1 C18 111.64(7) . 3_665
C15 Co1 C18 68.36(7) 3_665 3_665
C18 Co1 C18 180.0 . 3_665
C16 Co1 C14 68.82(7) . .
C16 Co1 C14 111.18(7) 3_665 .
C17 Co1 C14 111.39(8) 3_665 .
C17 Co1 C14 68.61(8) . .
C15 Co1 C14 40.72(7) . .
C15 Co1 C14 139.28(7) 3_665 .
C18 Co1 C14 40.54(7) . .
C18 Co1 C14 139.46(7) 3_665 .
C16 Co1 C14 111.18(7) . 3_665
C16 Co1 C14 68.82(7) 3_665 3_665
C17 Co1 C14 68.61(8) 3_665 3_665
C17 Co1 C14 111.39(8) . 3_665
C15 Co1 C14 139.28(7) . 3_665
C15 Co1 C14 40.72(7) 3_665 3_665
C18 Co1 C14 139.46(7) . 3_665
C18 Co1 C14 40.54(7) 3_665 3_665
C14 Co1 C14 180.00(10) . 3_665
C18 C14 C15 107.53(17) . .
C18 C14 C19 126.18(19) . .
C15 C14 C19 126.20(19) . .
C18 C14 Co1 69.39(11) . .
C15 C14 Co1 69.05(10) . .
C19 C14 Co1 129.40(14) . .
C16 C15 C14 108.41(17) . .
C16 C15 C20 126.27(19) . .
C14 C15 C20 125.26(19) . .
C16 C15 Co1 69.34(11) . .
C14 C15 Co1 70.23(11) . .
C20 C15 Co1 128.36(14) . .
C15 C16 C17 107.56(16) . .
C15 C16 C21 126.8(2) . .
C17 C16 C21 125.6(2) . .
C15 C16 Co1 69.73(10) . .
C17 C16 Co1 69.49(11) . .
C21 C16 Co1 126.81(14) . .
C18 C17 C16 107.97(17) . .
C18 C17 C22 125.9(2) . .
C16 C17 C22 126.1(2) . .
C18 C17 Co1 70.07(11) . .
C16 C17 Co1 69.43(11) . .
C22 C17 Co1 127.98(14) . .
C17 C18 C14 108.52(17) . .
C17 C18 C23 125.62(19) . .
C14 C18 C23 125.77(19) . .
C17 C18 Co1 69.23(11) . .
C14 C18 Co1 70.07(11) . .
C23 C18 Co1 129.22(14) . .
C14 C19 H19A 109.5 . .
C14 C19 H19B 109.5 . .
H19A C19 H19B 109.5 . .
C14 C19 H19C 109.5 . .
H19A C19 H19C 109.5 . .
H19B C19 H19C 109.5 . .
C15 C20 H20A 109.5 . .
C15 C20 H20B 109.5 . .
H20A C20 H20B 109.5 . .
C15 C20 H20C 109.5 . .
H20A C20 H20C 109.5 . .
H20B C20 H20C 109.5 . .
C16 C21 H21A 109.5 . .
C16 C21 H21B 109.5 . .
H21A C21 H21B 109.5 . .
C16 C21 H21C 109.5 . .
H21A C21 H21C 109.5 . .
H21B C21 H21C 109.5 . .
C17 C22 H22A 109.5 . .
C17 C22 H22B 109.5 . .
H22A C22 H22B 109.5 . .
C17 C22 H22C 109.5 . .
H22A C22 H22C 109.5 . .
H22B C22 H22C 109.5 . .
C18 C23 H23A 109.5 . .
C18 C23 H23B 109.5 . .
H23A C23 H23B 109.5 . .
C18 C23 H23C 109.5 . .
H23A C23 H23C 109.5 . .
H23B C23 H23C 109.5 . .

loop_
_geom_bond_atom_site_label_1
_geom_bond_atom_site_label_2
_geom_bond_distance
_geom_bond_site_symmetry_2
W1 Cl2 2.4092(6) .
W1 Cl2 2.4092(6) 3_775
W1 Cl1 2.4355(6) 3_775
W1 Cl1 2.4355(6) .
W1 P1 2.5303(6) .
W1 P1 2.5304(6) 3_775
P1 C13 1.820(2) .
P1 C7 1.8242(19) .
P1 C1 1.833(2) .
C1 C2 1.394(3) .
C1 C6 1.397(3) .
C2 C3 1.390(3) .
C2 H2 0.9500 .
C3 C4 1.387(4) .
C3 H3 0.9500 .
C4 C5 1.378(4) .
C4 H4 0.9500 .
C5 C6 1.395(3) .
C5 H5 0.9500 .
C6 H6 0.9500 .
C7 C12 1.393(3) .
C7 C8 1.402(3) .
C8 C9 1.391(3) .
C8 H8 0.9500 .
C9 C10 1.384(3) .
C9 H9 0.9500 .
C10 C11 1.385(3) .
C10 H10 0.9500 .
C11 C12 1.395(3) .
C11 H11 0.9500 .
C12 H12 0.9500 .
C13 H13A 0.9800 .
C13 H13B 0.9800 .
C13 H13C 0.9800 .
Co1 C16 2.0433(19) .
Co1 C16 2.0434(19) 3_665
Co1 C17 2.0441(19) 3_665
Co1 C17 2.0441(19) .
Co1 C15 2.0486(19) .
Co1 C15 2.0487(19) 3_665
Co1 C18 2.0552(19) .
Co1 C18 2.0552(19) 3_665
Co1 C14 2.0643(18) .
Co1 C14 2.0643(18) 3_665
C14 C18 1.427(3) .
C14 C15 1.431(3) .
C14 C19 1.496(3) .
C15 C16 1.431(3) .
C15 C20 1.499(3) .
C16 C17 1.434(3) .
C16 C21 1.497(3) .
C17 C18 1.426(3) .
C17 C22 1.492(3) .
C18 C23 1.505(3) .
C19 H19A 0.9800 .
C19 H19B 0.9800 .
C19 H19C 0.9800 .
C20 H20A 0.9800 .
C20 H20B 0.9800 .
C20 H20C 0.9800 .
C21 H21A 0.9800 .
C21 H21B 0.9800 .
C21 H21C 0.9800 .
C22 H22A 0.9800 .
C22 H22B 0.9800 .
C22 H22C 0.9800 .
C23 H23A 0.9800 .
C23 H23B 0.9800 .
C23 H23C 0.9800 .
